data_4303815
loop_
_publ_author_name
'T. K. Prasad'
'M. V. Rajasekharan'

_publ_contact_author_address
;School of Chemistry,
University of Hyderabad,
Hyderabad-500046,
India.
;
_publ_contact_author_email mvrsc@uohyd.ernet.in
_publ_contact_author_fax +91-40-2301-2460
_publ_contact_author_name 'Rajasekharan, M. V.'
_publ_contact_author_phone +91-40-2313-4857
_publ_section_title
;
Cerium(IV)-Lanthanide(III)-Pyridine-2,6-dicarboxylic Acid System:
Coordination Salts, Chains, and Rings
;
_journal_name_full 'Inorganic Chemistry'
_journal_page_first 11543
_journal_page_last 11550
_journal_paper_doi 10.1021/ic901066v
_journal_volume 48
_journal_year 2009
_chemical_formula_moiety 'C84 H56 Ce4 Eu2 N12 O58, 26(H2 O)'
_chemical_formula_sum 'C84 H108 Ce4 Eu2 N12 O84'
_chemical_formula_weight 3494.22
_chemical_name_systematic
;
 ?
;
_space_group_IT_number 2
_symmetry_cell_setting triclinic
_symmetry_space_group_name_Hall '-P 1'
_symmetry_space_group_name_H-M 'P -1'
_atom_sites_solution_hydrogens geom
_atom_sites_solution_primary direct
_atom_sites_solution_secondary difmap
_audit_creation_method SHELXL-97
_cell_angle_alpha 64.059(10)
_cell_angle_beta 65.66(3)
_cell_angle_gamma 87.689(6)
_cell_formula_units_Z 1
_cell_length_a 14.238(6)
_cell_length_b 15.912(6)
_cell_length_c 17.257(5)
_cell_measurement_reflns_used 7355
_cell_measurement_temperature 298(2)
_cell_measurement_theta_max 28.09
_cell_measurement_theta_min 2.33
_cell_volume 3156(2)
_computing_cell_refinement 'Bruker SMART'
_computing_data_collection 'Bruker SMART'
_computing_data_reduction 'Bruker SAINT'
_computing_molecular_graphics 'ORTEP-III (Burnett & Johnson, 1996)'
_computing_publication_material 'SHELXL-97 (Sheldrick, 1997)'
_computing_structure_refinement 'SHELXL-97 (Sheldrick, 1997)'
_computing_structure_solution 'SHELXS-97 (Sheldrick, 1997)'
_diffrn_ambient_temperature 298(2)
_diffrn_measured_fraction_theta_full 0.980
_diffrn_measured_fraction_theta_max 0.908
_diffrn_measurement_device_type 'CCD area detector'
_diffrn_measurement_method 'phi and omega scans'
_diffrn_radiation_monochromator graphite
_diffrn_radiation_source 'fine-focus sealed tube'
_diffrn_radiation_type MoK\a
_diffrn_radiation_wavelength 0.71073
_diffrn_reflns_av_R_equivalents 0.0377
_diffrn_reflns_av_sigmaI/netI 0.0538
_diffrn_reflns_limit_h_max 18
_diffrn_reflns_limit_h_min -18
_diffrn_reflns_limit_k_max 21
_diffrn_reflns_limit_k_min -20
_diffrn_reflns_limit_l_max 22
_diffrn_reflns_limit_l_min -22
_diffrn_reflns_number 34696
_diffrn_reflns_theta_full 25.00
_diffrn_reflns_theta_max 28.38
_diffrn_reflns_theta_min 1.44
_exptl_absorpt_coefficient_mu 2.509
_exptl_absorpt_correction_T_max 0.800
_exptl_absorpt_correction_T_min 0.646
_exptl_absorpt_correction_type multi-scan
_exptl_absorpt_process_details sadabs
_exptl_crystal_colour yellow
_exptl_crystal_density_diffrn 1.838
_exptl_crystal_density_method 'not measured'
_exptl_crystal_description blocks
_exptl_crystal_F_000 1726
_exptl_crystal_size_max 0.30
_exptl_crystal_size_mid 0.12
_exptl_crystal_size_min 0.10
_refine_diff_density_max 1.609
_refine_diff_density_min -0.887
_refine_diff_density_rms 0.138
_refine_ls_extinction_method none
_refine_ls_goodness_of_fit_ref 0.975
_refine_ls_hydrogen_treatment constr
_refine_ls_matrix_type full
_refine_ls_number_parameters 847
_refine_ls_number_reflns 14352
_refine_ls_number_restraints 0
_refine_ls_restrained_S_all 0.975
_refine_ls_R_factor_all 0.0639
_refine_ls_R_factor_gt 0.0435
_refine_ls_shift/su_max 0.001
_refine_ls_shift/su_mean 0.000
_refine_ls_structure_factor_coef Fsqd
_refine_ls_weighting_details 'calc w=1/[\s^2^(Fo^2^)+(0.0713P)^2^+0.0000P] where P=(Fo^2^+2Fc^2^)/3'
_refine_ls_weighting_scheme calc
_refine_ls_wR_factor_gt 0.1105
_refine_ls_wR_factor_ref 0.1223
_reflns_number_gt 10563
_reflns_number_total 14352
_reflns_threshold_expression >2sigma(I)
_cod_data_source_file ic901066v_si_002_16.cif
_cod_data_source_block 15
_cod_database_code 4303815

loop_
_symmetry_equiv_pos_as_xyz
'x, y, z'
'-x, -y, -z'

loop_
_atom_site_label
_atom_site_type_symbol
_atom_site_fract_x
_atom_site_fract_y
_atom_site_fract_z
_atom_site_U_iso_or_equiv
_atom_site_adp_type
_atom_site_occupancy
_atom_site_symmetry_multiplicity
_atom_site_calc_flag
_atom_site_refinement_flags
_atom_site_disorder_assembly
_atom_site_disorder_group
Ce1 Ce -0.17769(2) 0.13354(2) 1.182698(19) 0.03435(8) Uani 1 1 d . . .
Ce2 Ce 0.71928(2) 0.27286(2) 0.627949(19) 0.03368(8) Uani 1 1 d . . .
Eu Eu 0.267343(19) 0.244048(19) 0.871266(18) 0.03674(8) Uani 1 1 d . . .
O11 O -0.3483(3) 0.1064(3) 1.2009(3) 0.0458(9) Uani 1 1 d . . .
O12 O -0.5132(3) 0.1242(4) 1.2451(4) 0.0892(18) Uani 1 1 d . . .
O13 O -0.1124(3) 0.2347(3) 1.2210(3) 0.0486(9) Uani 1 1 d . . .
O14 O -0.1258(4) 0.3329(3) 1.2849(4) 0.0705(13) Uani 1 1 d . . .
O21 O -0.2585(3) 0.0273(3) 1.3423(2) 0.0384(8) Uani 1 1 d . . .
O22 O -0.2670(3) -0.0874(3) 1.4801(3) 0.0582(11) Uani 1 1 d . . .
O23 O 0.0032(3) 0.1697(3) 1.0775(2) 0.0468(9) Uani 1 1 d . . .
O24 O 0.1713(3) 0.1585(3) 1.0429(3) 0.0500(10) Uani 1 1 d . . .
O31 O -0.1739(3) -0.0180(2) 1.1788(2) 0.0399(8) Uani 1 1 d . . .
O32 O -0.1695(3) -0.1089(2) 1.1094(3) 0.0412(8) Uani 1 1 d . . .
O33 O -0.1654(3) 0.2831(3) 1.0576(3) 0.0504(10) Uani 1 1 d . . .
O34 O -0.1325(5) 0.3820(3) 0.9071(3) 0.0795(16) Uani 1 1 d . . .
O41 O 0.8679(3) 0.2607(3) 0.6533(3) 0.0463(9) Uani 1 1 d . . .
O42 O 1.0390(3) 0.2872(4) 0.6071(3) 0.0763(15) Uani 1 1 d . . .
O43 O 0.7022(3) 0.3830(3) 0.4896(3) 0.0441(9) Uani 1 1 d . . .
O44 O 0.7572(3) 0.5073(3) 0.3471(3) 0.0630(12) Uani 1 1 d . . .
O51 O 0.5359(3) 0.2713(3) 0.6960(3) 0.0459(9) Uani 1 1 d . . .
O52 O 0.3722(3) 0.2223(3) 0.7337(3) 0.0444(9) Uani 1 1 d . . .
O53 O 0.8093(3) 0.1966(3) 0.5382(3) 0.0403(8) Uani 1 1 d . . .
O54 O 0.8260(3) 0.1121(4) 0.4610(4) 0.0685(13) Uani 1 1 d . . .
O61 O 0.7095(3) 0.4127(3) 0.6447(3) 0.0545(10) Uani 1 1 d . . .
O62 O 0.6662(5) 0.4941(4) 0.7279(5) 0.0968(19) Uani 1 1 d . . .
O63 O 0.6749(3) 0.1144(3) 0.7516(3) 0.0481(9) Uani 1 1 d . . .
O64 O 0.6426(4) 0.0043(3) 0.8976(3) 0.0639(12) Uani 1 1 d . . .
O71 O 0.3720(4) 0.4000(3) 0.7472(3) 0.0762(14) Uani 1 1 d . . .
H71A H 0.4181 0.4177 0.7010 0.091 Uiso 1 1 d R . .
H71B H 0.3530 0.4496 0.7420 0.091 Uiso 1 1 d R . .
O72 O 0.3665(4) 0.2936(4) 0.9326(4) 0.0764(14) Uani 1 1 d . . .
H72A H 0.3281 0.3276 0.9527 0.092 Uiso 1 1 d R . .
H72B H 0.4151 0.3297 0.9037 0.092 Uiso 1 1 d R . .
O73 O 0.1722(4) 0.3545(4) 0.9182(4) 0.0885(16) Uani 1 1 d . . .
H73A H 0.2000 0.4048 0.8808 0.106 Uiso 1 1 d R . .
H73B H 0.1185 0.3400 0.9605 0.106 Uiso 1 1 d R . .
O74 O 0.1717(3) 0.3041(3) 0.7781(3) 0.0585(11) Uani 1 1 d . . .
H74A H 0.1718 0.3608 0.7505 0.070 Uiso 1 1 d R . .
H74B H 0.1566 0.2704 0.7659 0.070 Uiso 1 1 d R . .
O75 O 0.3600(3) 0.1180(3) 0.9244(3) 0.0521(10) Uani 1 1 d . . .
H75A H 0.3796 0.0833 0.9597 0.063 Uiso 1 1 d R . .
H75B H 0.3816 0.1025 0.8820 0.063 Uiso 1 1 d R . .
N11 N -0.3071(4) 0.2170(3) 1.2596(3) 0.0446(11) Uani 1 1 d . . .
N21 N -0.0602(3) 0.0492(3) 1.2556(3) 0.0352(9) Uani 1 1 d . . .
N31 N -0.1532(3) 0.1368(3) 1.0284(3) 0.0357(9) Uani 1 1 d . . .
N41 N 0.8814(3) 0.3874(3) 0.4921(3) 0.0357(9) Uani 1 1 d . . .
N51 N 0.6115(3) 0.1843(3) 0.5937(3) 0.0320(9) Uani 1 1 d . . .
N61 N 0.6620(3) 0.2510(4) 0.7948(3) 0.0453(11) Uani 1 1 d . . .
C11 C -0.4066(5) 0.2045(5) 1.2745(4) 0.0517(14) Uani 1 1 d . . .
C12 C -0.4801(5) 0.2488(6) 1.3169(5) 0.069(2) Uani 1 1 d . . .
H12 H -0.5492 0.2384 1.3276 0.083 Uiso 1 1 calc R . .
C13 C -0.4492(6) 0.3091(6) 1.3432(6) 0.086(2) Uani 1 1 d . . .
H13 H -0.4971 0.3414 1.3701 0.104 Uiso 1 1 calc R . .
C14 C -0.3466(6) 0.3215(5) 1.3295(5) 0.0680(19) Uani 1 1 d . . .
H14 H -0.3247 0.3606 1.3483 0.082 Uiso 1 1 calc R . .
C15 C -0.2791(5) 0.2740(4) 1.2874(4) 0.0477(13) Uani 1 1 d . . .
C16 C -0.1625(5) 0.2821(4) 1.2634(4) 0.0503(14) Uani 1 1 d . . .
C17 C -0.4271(4) 0.1401(4) 1.2383(4) 0.0493(14) Uani 1 1 d . . .
C21 C -0.1014(4) -0.0153(4) 1.3479(4) 0.0389(12) Uani 1 1 d . . .
C22 C -0.0384(5) -0.0642(5) 1.3903(4) 0.0565(16) Uani 1 1 d . . .
H22 H -0.0683 -0.1104 1.4541 0.068 Uiso 1 1 calc R . .
C23 C 0.0674(5) -0.0440(5) 1.3379(5) 0.0649(19) Uani 1 1 d . . .
H23 H 0.1108 -0.0746 1.3657 0.078 Uiso 1 1 calc R . .
C24 C 0.1095(5) 0.0240(5) 1.2411(5) 0.0600(17) Uani 1 1 d . . .
H24 H 0.1815 0.0389 1.2036 0.072 Uiso 1 1 calc R . .
C25 C 0.0443(4) 0.0679(4) 1.2026(4) 0.0412(12) Uani 1 1 d . . .
C26 C 0.0764(4) 0.1389(4) 1.0995(4) 0.0413(12) Uani 1 1 d . . .
C27 C -0.2187(4) -0.0286(4) 1.3970(4) 0.0408(12) Uani 1 1 d . . .
C31 C -0.1503(4) 0.0573(3) 1.0189(3) 0.0341(11) Uani 1 1 d . . .
C32 C -0.1319(5) 0.0590(4) 0.9342(4) 0.0497(14) Uani 1 1 d . . .
H32 H -0.1327 0.0026 0.9302 0.060 Uiso 1 1 calc R . .
C33 C -0.1124(5) 0.1439(5) 0.8550(4) 0.0582(17) Uani 1 1 d . . .
H33 H -0.0988 0.1456 0.7967 0.070 Uiso 1 1 calc R . .
C34 C -0.1129(5) 0.2246(4) 0.8622(4) 0.0525(15) Uani 1 1 d . . .
H34 H -0.0981 0.2829 0.8086 0.063 Uiso 1 1 calc R . .
C35 C -0.1363(4) 0.2201(4) 0.9521(4) 0.0407(12) Uani 1 1 d . . .
C36 C -0.1452(5) 0.3019(4) 0.9720(4) 0.0502(14) Uani 1 1 d . . .
C37 C -0.1668(4) -0.0314(4) 1.1094(3) 0.0354(11) Uani 1 1 d . . .
C41 C 0.9717(4) 0.3800(4) 0.4985(4) 0.0386(12) Uani 1 1 d . . .
C42 C 1.0638(4) 0.4379(5) 0.4245(4) 0.0601(18) Uani 1 1 d . . .
H42 H 1.1260 0.4332 0.4306 0.072 Uiso 1 1 calc R . .
C43 C 1.0609(5) 0.5030(5) 0.3413(5) 0.081(3) Uani 1 1 d . . .
H43 H 1.1221 0.5427 0.2897 0.097 Uiso 1 1 calc R . .
C44 C 0.9679(5) 0.5101(5) 0.3333(4) 0.0615(18) Uani 1 1 d . . .
H44 H 0.9658 0.5537 0.2767 0.074 Uiso 1 1 calc R . .
C45 C 0.8791(4) 0.4512(4) 0.4108(4) 0.0405(12) Uani 1 1 d . . .
C46 C 0.7720(4) 0.4488(4) 0.4142(4) 0.0419(12) Uani 1 1 d . . .
C47 C 0.9612(4) 0.3031(4) 0.5933(4) 0.0452(13) Uani 1 1 d . . .
C51 C 0.5082(4) 0.1818(4) 0.6272(3) 0.0345(11) Uani 1 1 d . . .
C52 C 0.4475(4) 0.1351(4) 0.6079(4) 0.0467(14) Uani 1 1 d . . .
H52 H 0.3756 0.1341 0.6315 0.056 Uiso 1 1 calc R . .
C53 C 0.4955(4) 0.0902(5) 0.5532(4) 0.0539(16) Uani 1 1 d . . .
H53 H 0.4562 0.0585 0.5393 0.065 Uiso 1 1 calc R . .
C54 C 0.6025(4) 0.0922(4) 0.5189(4) 0.0495(14) Uani 1 1 d . . .
H54 H 0.6362 0.0623 0.4817 0.059 Uiso 1 1 calc R . .
C55 C 0.6576(4) 0.1399(4) 0.5416(3) 0.0344(11) Uani 1 1 d . . .
C56 C 0.7732(4) 0.1490(4) 0.5098(4) 0.0397(12) Uani 1 1 d . . .
C57 C 0.4677(4) 0.2284(4) 0.6901(3) 0.0365(11) Uani 1 1 d . . .
C61 C 0.6527(4) 0.3272(5) 0.8102(4) 0.0527(15) Uani 1 1 d . . .
C62 C 0.6229(6) 0.3186(7) 0.8999(6) 0.076(2) Uani 1 1 d . . .
H62 H 0.6166 0.3716 0.9103 0.091 Uiso 1 1 calc R . .
C63 C 0.6018(7) 0.2257(8) 0.9768(6) 0.090(3) Uani 1 1 d . . .
H63 H 0.5835 0.2175 1.0383 0.108 Uiso 1 1 calc R . .
C64 C 0.6085(6) 0.1494(6) 0.9604(5) 0.071(2) Uani 1 1 d . . .
H64 H 0.5925 0.0882 1.0105 0.085 Uiso 1 1 calc R . .
C65 C 0.6396(4) 0.1644(4) 0.8682(4) 0.0481(14) Uani 1 1 d . . .
C66 C 0.6527(4) 0.0866(4) 0.8402(4) 0.0474(14) Uani 1 1 d . . .
C67 C 0.6769(5) 0.4200(5) 0.7214(5) 0.0639(18) Uani 1 1 d . . .
O81 O 0.4512(3) 0.0207(3) 0.8273(3) 0.0571(11) Uani 1 1 d . . .
H81A H 0.5091 0.0491 0.8012 0.086 Uiso 1 1 d R . .
H81B H 0.4681 -0.0208 0.8079 0.086 Uiso 1 1 d R . .
O82 O 0.1712(4) 0.2065(3) 0.6830(3) 0.0741(14) Uani 1 1 d . . .
H82A H 0.1722 0.1518 0.7237 0.111 Uiso 1 1 d R . .
H82B H 0.1090 0.2017 0.6895 0.111 Uiso 1 1 d R . .
O83 O 0.0584(7) 0.4860(6) 0.8664(7) 0.174(4) Uani 1 1 d . . .
H83A H 0.0807 0.5252 0.8719 0.262 Uiso 1 1 d R . .
H83B H -0.0007 0.4577 0.9035 0.262 Uiso 1 1 d R . .
O84 O 0.8906(8) 0.6757(7) 0.8911(7) 0.207(5) Uani 1 1 d . . .
H84A H 0.9549 0.7005 0.8586 0.311 Uiso 1 1 d R . .
H84B H 0.8787 0.7191 0.9023 0.311 Uiso 1 1 d R . .
O85 O 0.3282(7) 0.3546(9) 0.5043(7) 0.230(6) Uani 1 1 d . . .
H85A H 0.2821 0.3114 0.5567 0.344 Uiso 1 1 d R . .
H85B H 0.3253 0.3390 0.4704 0.344 Uiso 1 1 d R . .
O86 O 0.4236(10) 0.4817(6) 0.8669(9) 0.238(6) Uani 1 1 d . . .
H86A H 0.3787 0.5258 0.8739 0.356 Uiso 1 1 d R . .
H86B H 0.4872 0.4839 0.8318 0.356 Uiso 1 1 d R . .
O87 O 0.3345(12) 0.2044(15) 0.1190(8) 0.460(17) Uani 1 1 d . . .
H87A H 0.2931 0.1921 0.0999 0.691 Uiso 1 1 d R . .
H87B H 0.3139 0.1730 0.1799 0.691 Uiso 1 1 d R . .
O88 O 0.2690(16) 0.0858(12) 0.3307(16) 0.56(2) Uani 1 1 d . . .
H88A H 0.3293 0.1071 0.3354 0.846 Uiso 1 1 d R . .
H88B H 0.2501 0.0469 0.3947 0.846 Uiso 1 1 d R . .
O89 O 0.0254(6) 0.2186(13) 0.3579(7) 0.339(11) Uani 1 1 d . . .
H89A H 0.0078 0.1655 0.3787 0.508 Uiso 1 1 d R . .
H89B H -0.0160 0.2520 0.3388 0.508 Uiso 1 1 d R . .
O90 O 0.4755(11) 0.5336(14) 0.4516(13) 0.59(2) Uani 1 1 d . . .
H90A H 0.4433 0.4929 0.4489 0.884 Uiso 1 1 d R . .
H90B H 0.4212 0.5595 0.4652 0.884 Uiso 1 1 d R . .
O91 O 0.2577(14) 0.2933(15) 0.3813(12) 0.61(3) Uani 1 1 d . . .
H91A H 0.2767 0.3531 0.3508 0.916 Uiso 1 1 d R . .
H91B H 0.2815 0.2369 0.4188 0.916 Uiso 1 1 d R . .
O92 O 0.789(2) 0.4554(9) 0.0667(11) 0.51(2) Uani 1 1 d . . .
H92A H 0.8359 0.4221 0.0492 0.769 Uiso 1 1 d R . .
H92B H 0.7745 0.4641 0.0223 0.769 Uiso 1 1 d R . .
O93 O 0.7901(18) 0.5509(11) 0.8658(17) 0.337(13) Uani 0.75 1 d P . .
H93A H 0.7896 0.4988 0.8633 0.505 Uiso 0.75 1 d PR . .
H93B H 0.8336 0.6007 0.8432 0.505 Uiso 0.75 1 d PR . .
O94 O 0.598(5) 0.610(3) 0.863(5) 0.35(4) Uani 0.25 1 d P . .
H94A H 0.6125 0.5564 0.8666 0.519 Uiso 0.25 1 d PR . .
H94B H 0.5733 0.6337 0.8237 0.519 Uiso 0.25 1 d PR . .

loop_
_atom_site_aniso_label
_atom_site_aniso_U_11
_atom_site_aniso_U_22
_atom_site_aniso_U_33
_atom_site_aniso_U_23
_atom_site_aniso_U_13
_atom_site_aniso_U_12
Ce1 0.03395(15) 0.03823(16) 0.03007(15) -0.01620(12) -0.01265(12) 0.00334(12)
Ce2 0.03057(15) 0.03765(16) 0.02763(15) -0.01183(12) -0.01129(12) 0.00094(11)
Eu 0.03148(14) 0.03930(15) 0.03475(15) -0.01759(12) -0.00992(11) 0.00628(11)
O11 0.042(2) 0.057(2) 0.047(2) -0.0299(19) -0.0200(18) 0.0066(18)
O12 0.043(3) 0.134(5) 0.131(5) -0.095(4) -0.038(3) 0.024(3)
O13 0.046(2) 0.057(2) 0.054(2) -0.036(2) -0.021(2) 0.0076(19)
O14 0.084(3) 0.069(3) 0.095(4) -0.057(3) -0.051(3) 0.018(3)
O21 0.0294(17) 0.052(2) 0.0296(18) -0.0188(16) -0.0087(15) 0.0030(16)
O22 0.051(2) 0.065(3) 0.030(2) -0.0071(19) -0.0075(18) 0.000(2)
O23 0.036(2) 0.060(2) 0.0320(19) -0.0178(18) -0.0071(16) 0.0005(18)
O24 0.0309(19) 0.062(3) 0.043(2) -0.026(2) -0.0012(17) -0.0014(18)
O31 0.050(2) 0.039(2) 0.0299(18) -0.0144(15) -0.0179(17) 0.0056(16)
O32 0.051(2) 0.035(2) 0.039(2) -0.0177(16) -0.0206(18) 0.0064(16)
O33 0.068(3) 0.040(2) 0.042(2) -0.0186(18) -0.024(2) 0.0062(19)
O34 0.136(5) 0.039(2) 0.053(3) -0.012(2) -0.041(3) 0.013(3)
O41 0.042(2) 0.054(2) 0.036(2) -0.0106(18) -0.0202(17) -0.0003(18)
O42 0.046(2) 0.090(4) 0.071(3) -0.006(3) -0.039(2) 0.004(2)
O43 0.0324(18) 0.041(2) 0.045(2) -0.0075(17) -0.0180(17) 0.0031(16)
O44 0.067(3) 0.045(2) 0.064(3) 0.000(2) -0.044(2) 0.002(2)
O51 0.037(2) 0.057(2) 0.047(2) -0.0312(19) -0.0137(18) 0.0078(17)
O52 0.0287(18) 0.062(2) 0.036(2) -0.0228(18) -0.0081(16) 0.0093(17)
O53 0.0309(18) 0.048(2) 0.043(2) -0.0224(17) -0.0151(16) 0.0065(16)
O54 0.038(2) 0.095(4) 0.094(4) -0.071(3) -0.018(2) 0.012(2)
O61 0.057(3) 0.047(2) 0.057(3) -0.028(2) -0.018(2) 0.0014(19)
O62 0.096(4) 0.073(4) 0.122(5) -0.068(4) -0.025(4) 0.009(3)
O63 0.053(2) 0.051(2) 0.034(2) -0.0136(17) -0.0186(18) 0.0027(18)
O64 0.072(3) 0.057(3) 0.036(2) -0.002(2) -0.020(2) 0.006(2)
O71 0.068(3) 0.052(3) 0.076(3) -0.022(2) -0.010(3) -0.009(2)
O72 0.068(3) 0.077(3) 0.102(4) -0.054(3) -0.040(3) 0.006(3)
O73 0.091(4) 0.084(4) 0.084(4) -0.056(3) -0.017(3) 0.036(3)
O74 0.072(3) 0.030(2) 0.073(3) -0.013(2) -0.043(2) 0.0120(19)
O75 0.061(3) 0.064(3) 0.035(2) -0.0239(19) -0.0242(19) 0.029(2)
N11 0.048(3) 0.043(3) 0.043(3) -0.021(2) -0.019(2) 0.006(2)
N21 0.031(2) 0.045(2) 0.027(2) -0.0176(18) -0.0101(17) 0.0037(18)
N31 0.035(2) 0.037(2) 0.031(2) -0.0128(18) -0.0142(18) 0.0034(18)
N41 0.038(2) 0.032(2) 0.031(2) -0.0070(17) -0.0171(19) -0.0011(18)
N51 0.028(2) 0.037(2) 0.025(2) -0.0126(17) -0.0079(17) 0.0035(17)
N61 0.037(2) 0.060(3) 0.041(3) -0.027(2) -0.014(2) 0.002(2)
C11 0.046(3) 0.060(4) 0.052(4) -0.030(3) -0.020(3) 0.015(3)
C12 0.050(4) 0.095(6) 0.083(5) -0.061(5) -0.027(4) 0.024(4)
C13 0.073(5) 0.097(6) 0.111(7) -0.074(6) -0.032(5) 0.036(5)
C14 0.080(5) 0.068(5) 0.075(5) -0.051(4) -0.032(4) 0.018(4)
C15 0.059(4) 0.043(3) 0.050(3) -0.027(3) -0.027(3) 0.014(3)
C16 0.060(4) 0.045(3) 0.049(3) -0.020(3) -0.027(3) 0.002(3)
C17 0.036(3) 0.061(4) 0.055(4) -0.031(3) -0.019(3) 0.012(3)
C21 0.038(3) 0.044(3) 0.033(3) -0.017(2) -0.013(2) 0.009(2)
C22 0.049(3) 0.073(4) 0.036(3) -0.017(3) -0.018(3) 0.015(3)
C23 0.049(4) 0.089(5) 0.054(4) -0.028(4) -0.027(3) 0.026(4)
C24 0.033(3) 0.081(5) 0.059(4) -0.033(4) -0.015(3) 0.018(3)
C25 0.036(3) 0.056(3) 0.035(3) -0.026(3) -0.013(2) 0.008(2)
C26 0.032(3) 0.051(3) 0.037(3) -0.025(3) -0.007(2) 0.002(2)
C27 0.038(3) 0.047(3) 0.035(3) -0.020(2) -0.011(2) 0.006(2)
C31 0.035(3) 0.033(3) 0.028(2) -0.011(2) -0.012(2) 0.001(2)
C32 0.071(4) 0.042(3) 0.039(3) -0.020(3) -0.025(3) 0.007(3)
C33 0.080(5) 0.061(4) 0.029(3) -0.016(3) -0.025(3) 0.008(3)
C34 0.066(4) 0.044(3) 0.035(3) -0.006(3) -0.024(3) -0.002(3)
C35 0.048(3) 0.037(3) 0.032(3) -0.010(2) -0.018(2) 0.002(2)
C36 0.062(4) 0.037(3) 0.045(3) -0.014(3) -0.023(3) 0.004(3)
C37 0.034(3) 0.040(3) 0.030(3) -0.016(2) -0.012(2) 0.004(2)
C41 0.033(3) 0.038(3) 0.039(3) -0.014(2) -0.016(2) 0.001(2)
C42 0.036(3) 0.065(4) 0.053(4) -0.005(3) -0.019(3) -0.003(3)
C43 0.043(4) 0.078(5) 0.061(4) 0.014(4) -0.017(3) -0.018(3)
C44 0.052(4) 0.058(4) 0.048(4) 0.001(3) -0.025(3) -0.006(3)
C45 0.039(3) 0.037(3) 0.035(3) -0.008(2) -0.015(2) -0.001(2)
C46 0.043(3) 0.033(3) 0.040(3) -0.006(2) -0.022(2) 0.003(2)
C47 0.043(3) 0.052(3) 0.045(3) -0.020(3) -0.027(3) 0.008(3)
C51 0.028(2) 0.039(3) 0.027(2) -0.012(2) -0.007(2) 0.003(2)
C52 0.025(2) 0.066(4) 0.047(3) -0.032(3) -0.008(2) 0.000(2)
C53 0.041(3) 0.069(4) 0.052(4) -0.035(3) -0.012(3) -0.009(3)
C54 0.036(3) 0.062(4) 0.058(4) -0.038(3) -0.016(3) 0.009(3)
C55 0.029(2) 0.040(3) 0.029(2) -0.018(2) -0.006(2) 0.004(2)
C56 0.034(3) 0.049(3) 0.030(3) -0.020(2) -0.006(2) 0.004(2)
C57 0.033(3) 0.043(3) 0.027(2) -0.013(2) -0.012(2) 0.007(2)
C61 0.039(3) 0.070(4) 0.056(4) -0.038(3) -0.016(3) 0.004(3)
C62 0.074(5) 0.111(7) 0.076(5) -0.073(5) -0.031(4) 0.026(5)
C63 0.088(6) 0.146(9) 0.057(5) -0.061(6) -0.035(4) 0.031(6)
C64 0.074(5) 0.106(6) 0.043(4) -0.043(4) -0.026(4) 0.025(4)
C65 0.041(3) 0.064(4) 0.032(3) -0.016(3) -0.014(2) 0.004(3)
C66 0.034(3) 0.060(4) 0.034(3) -0.011(3) -0.013(2) 0.000(3)
C67 0.050(4) 0.072(5) 0.076(5) -0.047(4) -0.019(4) 0.005(3)
O81 0.067(3) 0.059(3) 0.048(2) -0.032(2) -0.019(2) 0.009(2)
O82 0.082(3) 0.072(3) 0.081(3) -0.024(3) -0.059(3) 0.018(3)
O83 0.196(9) 0.108(6) 0.185(9) -0.032(6) -0.090(8) 0.017(6)
O84 0.206(10) 0.198(10) 0.184(9) -0.141(9) 0.008(8) -0.041(8)
O85 0.156(9) 0.340(17) 0.142(8) -0.112(10) -0.019(7) 0.021(10)
O86 0.338(15) 0.087(6) 0.358(17) -0.097(9) -0.222(14) 0.039(8)
O87 0.373(19) 0.70(4) 0.138(10) -0.056(15) -0.073(11) -0.38(2)
O88 0.54(3) 0.288(19) 0.61(4) 0.23(2) -0.48(3) -0.22(2)
O89 0.063(5) 0.70(3) 0.142(9) -0.129(14) -0.016(5) -0.003(10)
O90 0.206(13) 0.46(3) 0.36(2) 0.208(19) 0.086(14) 0.210(15)
O91 0.39(2) 0.58(3) 0.275(19) 0.06(2) 0.073(17) 0.41(3)
O92 1.24(6) 0.131(10) 0.284(18) -0.101(11) -0.44(3) 0.15(2)
O93 0.48(3) 0.140(13) 0.51(4) -0.174(19) -0.31(3) 0.167(18)
O94 0.49(9) 0.23(5) 0.62(11) -0.19(6) -0.51(9) 0.09(5)

loop_
_atom_type_symbol
_atom_type_description
_atom_type_scat_dispersion_real
_atom_type_scat_dispersion_imag
_atom_type_scat_source
C C 0.0033 0.0016 'International Tables Vol C Tables 4.2.6.8 and 6.1.1.4'
H H 0.0000 0.0000 'International Tables Vol C Tables 4.2.6.8 and 6.1.1.4'
N N 0.0061 0.0033 'International Tables Vol C Tables 4.2.6.8 and 6.1.1.4'
O O 0.0106 0.0060 'International Tables Vol C Tables 4.2.6.8 and 6.1.1.4'
Ce Ce -0.2486 2.6331 'International Tables Vol C Tables 4.2.6.8 and 6.1.1.4'
Eu Eu -0.1578 3.6682 'International Tables Vol C Tables 4.2.6.8 and 6.1.1.4'

loop_
_geom_angle_atom_site_label_1
_geom_angle_atom_site_label_2
_geom_angle_atom_site_label_3
_geom_angle
_geom_angle_site_symmetry_1
_geom_angle_site_symmetry_3
_geom_angle_publ_flag
O21 Ce1 O13 89.07(13) . . y
O21 Ce1 O11 80.19(13) . . y
O13 Ce1 O11 127.79(14) . . y
O21 Ce1 O33 148.41(14) . . y
O13 Ce1 O33 78.99(14) . . y
O11 Ce1 O33 84.27(14) . . y
O21 Ce1 O23 127.74(13) . . y
O13 Ce1 O23 77.45(14) . . y
O11 Ce1 O23 145.79(13) . . y
O33 Ce1 O23 78.30(14) . . y
O21 Ce1 O31 77.88(12) . . y
O13 Ce1 O31 145.97(13) . . y
O11 Ce1 O31 81.18(13) . . y
O33 Ce1 O31 126.63(12) . . y
O23 Ce1 O31 85.93(13) . . y
O21 Ce1 N11 74.86(14) . . y
O13 Ce1 N11 63.99(14) . . y
O11 Ce1 N11 63.87(14) . . y
O33 Ce1 N11 73.61(15) . . y
O23 Ce1 N11 135.57(14) . . y
O31 Ce1 N11 138.50(13) . . y
O21 Ce1 N21 63.97(13) . . y
O13 Ce1 N21 72.89(14) . . y
O11 Ce1 N21 139.21(13) . . y
O33 Ce1 N21 136.51(14) . . y
O23 Ce1 N21 63.80(13) . . y
O31 Ce1 N21 73.14(12) . . y
N11 Ce1 N21 119.66(14) . . y
O21 Ce1 N31 136.25(13) . . y
O13 Ce1 N31 134.46(13) . . y
O11 Ce1 N31 75.29(13) . . y
O33 Ce1 N31 63.59(13) . . y
O23 Ce1 N31 70.62(13) . . y
O31 Ce1 N31 63.07(12) . . y
N11 Ce1 N31 122.71(14) . . y
N21 Ce1 N31 117.56(14) . . y
O41 Ce2 O53 80.01(13) . . y
O41 Ce2 O61 87.69(14) . . y
O53 Ce2 O61 147.59(13) . . y
O41 Ce2 O43 127.45(12) . . y
O53 Ce2 O43 86.49(13) . . y
O61 Ce2 O43 77.40(14) . . y
O41 Ce2 O63 79.93(13) . . y
O53 Ce2 O63 80.06(14) . . y
O61 Ce2 O63 127.31(14) . . y
O43 Ce2 O63 146.85(12) . . y
O41 Ce2 O51 145.55(13) . . y
O53 Ce2 O51 127.05(12) . . y
O61 Ce2 O51 77.90(13) . . y
O43 Ce2 O51 79.96(13) . . y
O63 Ce2 O51 84.26(14) . . y
O41 Ce2 N41 63.83(13) . . y
O53 Ce2 N41 73.49(14) . . y
O61 Ce2 N41 74.16(14) . . y
O43 Ce2 N41 63.63(12) . . y
O63 Ce2 N41 137.91(14) . . y
O51 Ce2 N41 137.83(14) . . y
O41 Ce2 N61 73.66(14) . . y
O53 Ce2 N61 137.76(15) . . y
O61 Ce2 N61 63.95(15) . . y
O43 Ce2 N61 135.75(15) . . y
O63 Ce2 N61 63.40(15) . . y
O51 Ce2 N61 71.89(14) . . y
N41 Ce2 N61 120.37(14) . . y
O41 Ce2 N51 138.28(14) . . y
O53 Ce2 N51 63.62(13) . . y
O61 Ce2 N51 134.02(14) . . y
O43 Ce2 N51 72.37(13) . . y
O63 Ce2 N51 74.51(13) . . y
O51 Ce2 N51 63.48(13) . . y
N41 Ce2 N51 119.14(13) . . y
N61 Ce2 N51 120.46(13) . . y
O74 Eu O73 73.53(17) . . y
O74 Eu O52 78.70(14) . . y
O73 Eu O52 142.54(17) . . y
O74 Eu O75 143.57(14) . . y
O73 Eu O75 140.59(16) . . y
O52 Eu O75 74.22(13) . . y
O74 Eu O24 118.45(14) . . y
O73 Eu O24 74.69(17) . . y
O52 Eu O24 141.99(14) . . y
O75 Eu O24 73.63(13) . . y
O74 Eu O72 141.56(16) . . y
O73 Eu O72 76.36(19) . . y
O52 Eu O72 114.14(15) . . y
O75 Eu O72 73.15(16) . . y
O24 Eu O72 74.72(16) . . y
O74 Eu O32 72.37(13) . 2_557 y
O73 Eu O32 118.31(17) . 2_557 y
O52 Eu O32 74.94(13) . 2_557 y
O75 Eu O32 77.35(13) . 2_557 y
O24 Eu O32 78.71(13) . 2_557 y
O72 Eu O32 144.68(15) . 2_557 y
O74 Eu O71 77.36(15) . . y
O73 Eu O71 75.12(18) . . y
O52 Eu O71 74.65(15) . . y
O75 Eu O71 117.22(16) . . y
O24 Eu O71 139.37(15) . . y
O72 Eu O71 72.21(17) . . y
O32 Eu O71 140.45(14) 2_557 . y
C17 O11 Ce1 127.6(3) . . ?
C16 O13 Ce1 128.2(3) . . ?
C27 O21 Ce1 129.5(3) . . ?
C26 O23 Ce1 126.8(3) . . ?
C26 O24 Eu 133.7(4) . . ?
C37 O31 Ce1 126.2(3) . . ?
C37 O32 Eu 149.8(3) . 2_557 ?
C36 O33 Ce1 126.7(4) . . ?
C47 O41 Ce2 128.3(3) . . ?
C46 O43 Ce2 127.3(3) . . ?
C57 O51 Ce2 126.5(3) . . ?
C57 O52 Eu 132.2(3) . . ?
C56 O53 Ce2 128.4(3) . . ?
C67 O61 Ce2 127.9(4) . . ?
C66 O63 Ce2 127.3(4) . . ?
C15 N11 C11 118.6(5) . . ?
C15 N11 Ce1 121.0(4) . . ?
C11 N11 Ce1 120.3(4) . . ?
C21 N21 C25 119.6(4) . . ?
C21 N21 Ce1 119.7(3) . . ?
C25 N21 Ce1 120.7(3) . . ?
C35 N31 C31 118.8(4) . . ?
C35 N31 Ce1 119.4(3) . . ?
C31 N31 Ce1 121.6(3) . . ?
C41 N41 C45 119.9(4) . . ?
C41 N41 Ce2 119.6(3) . . ?
C45 N41 Ce2 120.4(3) . . ?
C55 N51 C51 119.7(4) . . ?
C55 N51 Ce2 119.9(3) . . ?
C51 N51 Ce2 120.4(3) . . ?
C65 N61 C61 120.0(5) . . ?
C65 N61 Ce2 120.6(4) . . ?
C61 N61 Ce2 119.4(4) . . ?
N11 C11 C12 122.0(6) . . ?
N11 C11 C17 113.1(5) . . ?
C12 C11 C17 124.8(6) . . ?
C11 C12 C13 118.5(6) . . ?
C12 C13 C14 120.0(7) . . ?
C15 C14 C13 117.4(6) . . ?
N11 C15 C14 123.4(6) . . ?
N11 C15 C16 112.1(5) . . ?
C14 C15 C16 124.5(5) . . ?
O14 C16 O13 126.3(6) . . ?
O14 C16 C15 119.0(6) . . ?
O13 C16 C15 114.6(5) . . ?
O12 C17 O11 124.7(6) . . ?
O12 C17 C11 120.3(6) . . ?
O11 C17 C11 115.0(5) . . ?
N21 C21 C22 121.2(5) . . ?
N21 C21 C27 113.3(4) . . ?
C22 C21 C27 125.6(5) . . ?
C23 C22 C21 119.6(6) . . ?
C22 C23 C24 118.6(6) . . ?
C25 C24 C23 119.4(5) . . ?
N21 C25 C24 121.7(5) . . ?
N21 C25 C26 112.3(4) . . ?
C24 C25 C26 126.0(5) . . ?
O24 C26 O23 125.8(5) . . ?
O24 C26 C25 117.8(5) . . ?
O23 C26 C25 116.2(4) . . ?
O22 C27 O21 126.0(5) . . ?
O22 C27 C21 120.5(5) . . ?
O21 C27 C21 113.4(4) . . ?
N31 C31 C32 122.0(5) . . ?
N31 C31 C37 113.4(4) . . ?
C32 C31 C37 124.6(5) . . ?
C31 C32 C33 119.8(6) . . ?
C34 C33 C32 119.4(5) . . ?
C33 C34 C35 119.4(5) . . ?
N31 C35 C34 120.6(5) . . ?
N31 C35 C36 114.0(5) . . ?
C34 C35 C36 125.5(5) . . ?
O34 C36 O33 124.7(6) . . ?
O34 C36 C35 119.5(5) . . ?
O33 C36 C35 115.8(5) . . ?
O32 C37 O31 125.9(5) . . ?
O32 C37 C31 118.7(4) . . ?
O31 C37 C31 115.4(4) . . ?
N41 C41 C42 122.1(5) . . ?
N41 C41 C47 113.1(4) . . ?
C42 C41 C47 124.8(5) . . ?
C43 C42 C41 117.6(5) . . ?
C42 C43 C44 120.7(6) . . ?
C45 C44 C43 118.1(5) . . ?
N41 C45 C44 121.5(5) . . ?
N41 C45 C46 113.3(4) . . ?
C44 C45 C46 125.1(5) . . ?
O44 C46 O43 124.5(5) . . ?
O44 C46 C45 120.3(5) . . ?
O43 C46 C45 115.2(4) . . ?
O42 C47 O41 126.0(5) . . ?
O42 C47 C41 119.5(5) . . ?
O41 C47 C41 114.5(4) . . ?
N51 C51 C52 121.5(5) . . ?
N51 C51 C57 113.1(4) . . ?
C52 C51 C57 125.3(4) . . ?
C53 C52 C51 118.6(5) . . ?
C52 C53 C54 119.9(5) . . ?
C55 C54 C53 118.1(5) . . ?
N51 C55 C54 122.2(4) . . ?
N51 C55 C56 113.2(4) . . ?
C54 C55 C56 124.6(5) . . ?
O54 C56 O53 124.7(5) . . ?
O54 C56 C55 120.5(5) . . ?
O53 C56 C55 114.8(5) . . ?
O52 C57 O51 124.4(5) . . ?
O52 C57 C51 119.4(4) . . ?
O51 C57 C51 116.2(4) . . ?
N61 C61 C62 121.4(7) . . ?
N61 C61 C67 114.2(5) . . ?
C62 C61 C67 124.4(7) . . ?
C61 C62 C63 117.7(7) . . ?
C64 C63 C62 120.1(7) . . ?
C63 C64 C65 118.4(8) . . ?
N61 C65 C64 122.4(7) . . ?
N61 C65 C66 113.9(5) . . ?
C64 C65 C66 123.7(6) . . ?
O64 C66 O63 123.9(6) . . ?
O64 C66 C65 121.8(5) . . ?
O63 C66 C65 114.3(5) . . ?
O62 C67 O61 126.0(7) . . ?
O62 C67 C61 119.8(7) . . ?
O61 C67 C61 114.3(6) . . ?

loop_
_geom_bond_atom_site_label_1
_geom_bond_atom_site_label_2
_geom_bond_distance
_geom_bond_site_symmetry_2
_geom_bond_publ_flag
Ce1 O21 2.289(3) . y
Ce1 O13 2.335(4) . y
Ce1 O11 2.349(4) . y
Ce1 O33 2.363(4) . y
Ce1 O23 2.369(4) . y
Ce1 O31 2.439(4) . y
Ce1 N11 2.500(5) . y
Ce1 N21 2.502(4) . y
Ce1 N31 2.515(4) . y
Ce2 O41 2.315(4) . y
Ce2 O53 2.324(4) . y
Ce2 O61 2.358(4) . y
Ce2 O43 2.370(3) . y
Ce2 O63 2.370(4) . y
Ce2 O51 2.376(4) . y
Ce2 N41 2.507(4) . y
Ce2 N61 2.508(5) . y
Ce2 N51 2.518(4) . y
Eu O74 2.389(4) . y
Eu O73 2.393(5) . y
Eu O52 2.395(4) . y
Eu O75 2.404(4) . y
Eu O24 2.404(4) . y
Eu O72 2.405(4) . y
Eu O32 2.430(3) 2_557 y
Eu O71 2.445(4) . y
O11 C17 1.273(7) . ?
O12 C17 1.209(7) . ?
O13 C16 1.274(7) . ?
O14 C16 1.232(7) . ?
O21 C27 1.293(6) . ?
O22 C27 1.212(6) . ?
O23 C26 1.263(6) . ?
O24 C26 1.247(6) . ?
O31 C37 1.268(6) . ?
O32 C37 1.236(6) . ?
O32 Eu 2.430(3) 2_557 ?
O33 C36 1.275(7) . ?
O34 C36 1.231(7) . ?
O41 C47 1.272(6) . ?
O42 C47 1.222(6) . ?
O43 C46 1.266(6) . ?
O44 C46 1.223(6) . ?
O51 C57 1.271(6) . ?
O52 C57 1.236(6) . ?
O53 C56 1.280(6) . ?
O54 C56 1.222(6) . ?
O61 C67 1.268(8) . ?
O62 C67 1.231(8) . ?
O63 C66 1.286(6) . ?
O64 C66 1.217(7) . ?
N11 C15 1.333(7) . ?
N11 C11 1.338(7) . ?
N21 C21 1.335(6) . ?
N21 C25 1.347(6) . ?
N31 C35 1.338(6) . ?
N31 C31 1.341(6) . ?
N41 C41 1.332(6) . ?
N41 C45 1.337(6) . ?
N51 C55 1.330(6) . ?
N51 C51 1.335(6) . ?
N61 C65 1.334(7) . ?
N61 C61 1.340(8) . ?
C11 C12 1.374(9) . ?
C11 C17 1.502(8) . ?
C12 C13 1.377(10) . ?
C13 C14 1.388(10) . ?
C14 C15 1.368(9) . ?
C15 C16 1.532(8) . ?
C21 C22 1.390(7) . ?
C21 C27 1.502(7) . ?
C22 C23 1.360(8) . ?
C23 C24 1.402(9) . ?
C24 C25 1.355(8) . ?
C25 C26 1.505(7) . ?
C31 C32 1.363(7) . ?
C31 C37 1.511(7) . ?
C32 C33 1.368(8) . ?
C33 C34 1.343(9) . ?
C34 C35 1.415(8) . ?
C35 C36 1.473(8) . ?
C41 C42 1.374(7) . ?
C41 C47 1.502(7) . ?
C42 C43 1.371(9) . ?
C43 C44 1.382(8) . ?
C44 C45 1.368(7) . ?
C45 C46 1.504(7) . ?
C51 C52 1.386(7) . ?
C51 C57 1.487(7) . ?
C52 C53 1.374(8) . ?
C53 C54 1.384(8) . ?
C54 C55 1.382(7) . ?
C55 C56 1.495(7) . ?
C61 C62 1.370(9) . ?
C61 C67 1.507(10) . ?
C62 C63 1.424(12) . ?
C63 C64 1.354(11) . ?
C64 C65 1.371(8) . ?
C65 C66 1.493(9) . ?
